data_2009233
loop_
_publ_author_name
'Omrani, Hedi'
'Welter, Richard'
'Vangelisti, Rene'

_publ_section_title
;
 The solid solution of composition K~2~PdBr~2.24~Cl~1.76~
;
_journal_issue 12
_journal_name_full 'Acta Crystallographica Section C'
_journal_page_first 1970
_journal_page_last 1972
_journal_paper_doi 10.1107/S0108270199011725
_journal_volume 55
_journal_year 1999
_chemical_formula_iupac 'K2 Pd Br2.24 Cl1.76'
_chemical_formula_moiety 'K2 Pd Br2.24 Cl1.76'
_chemical_formula_sum 'Br2.24 Cl1.76 K2 Pd'
_chemical_formula_weight 425.99
_chemical_name_common 'Potassium chloro-bromopalladate'
_chemical_name_systematic
;
Potassium chloro-bromopalladate(II)A
;
_space_group_IT_number 123
_symmetry_cell_setting tetragonal
_symmetry_space_group_name_Hall '-P 4 2'
_symmetry_space_group_name_H-M 'P 4/m m m'
_audit_creation_method SHELXL-97
_cell_angle_alpha 90.00
_cell_angle_beta 90.00
_cell_angle_gamma 90.00
_cell_formula_units_Z 1
_cell_length_a 7.2370(10)
_cell_length_b 7.2370(10)
_cell_length_c 4.2080(10)
_cell_measurement_reflns_used 25
_cell_measurement_temperature 293(2)
_cell_measurement_theta_max 15
_cell_measurement_theta_min 5
_cell_volume 220.39(7)
_computing_cell_refinement 'CAD-4 Software'
_computing_data_collection 'CAD-4 Software (Enraf-Nonius, 1989)'
_computing_data_reduction 'CADAK (Blessing, 1987)'
_computing_molecular_graphics 'ATOMS for Windows (Dowty, 1995)'
_computing_publication_material SHELXL97
_computing_structure_refinement 'SHELXL97 (Sheldrick, 1997)'
_diffrn_ambient_temperature 293(2)
_diffrn_measured_fraction_theta_full 0.881
_diffrn_measured_fraction_theta_max 0.881
_diffrn_measurement_device_type 'Enraf-Nonius CAD-4'
_diffrn_measurement_method \w/\q
_diffrn_radiation_monochromator graphite
_diffrn_radiation_source 'fine-focus sealed tube'
_diffrn_radiation_type AgK\a
_diffrn_radiation_wavelength 0.56087
_diffrn_reflns_av_R_equivalents 0.048
_diffrn_reflns_av_sigmaI/netI 0.0345
_diffrn_reflns_limit_h_max 8
_diffrn_reflns_limit_h_min 0
_diffrn_reflns_limit_k_max 8
_diffrn_reflns_limit_k_min 0
_diffrn_reflns_limit_l_max 6
_diffrn_reflns_limit_l_min 0
_diffrn_reflns_number 434
_diffrn_reflns_theta_full 24.72
_diffrn_reflns_theta_max 24.72
_diffrn_reflns_theta_min 2.22
_diffrn_standards_decay_% 0.1
_diffrn_standards_interval_time 180
_diffrn_standards_number 2
_exptl_absorpt_coefficient_mu 7.236
_exptl_absorpt_correction_type none
_exptl_crystal_colour 'dark brown'
_exptl_crystal_density_diffrn 3.210
_exptl_crystal_density_method 'not measured'
_exptl_crystal_description parallelepiped
_exptl_crystal_F_000 191
_exptl_crystal_size_max 0.02
_exptl_crystal_size_mid 0.02
_exptl_crystal_size_min 0.02
_refine_diff_density_max 1.791
_refine_diff_density_min -1.152
_refine_ls_extinction_coef 0.011(6)
_refine_ls_extinction_method SHELXL97
_refine_ls_goodness_of_fit_ref 1.189
_refine_ls_hydrogen_treatment none
_refine_ls_matrix_type full
_refine_ls_number_parameters 16
_refine_ls_number_reflns 237
_refine_ls_number_restraints 1
_refine_ls_restrained_S_all 1.186
_refine_ls_R_factor_all 0.036
_refine_ls_R_factor_gt 0.030
_refine_ls_shift/su_max <0.001
_refine_ls_shift/su_mean 0.000
_refine_ls_structure_factor_coef Fsqd
_refine_ls_weighting_details 'calc w = 1/[\s^2^(Fo^2^)+(0.0396P)^2^+0.1055P] where P = (Fo^2^+2Fc^2^)/3'
_refine_ls_weighting_scheme calc
_refine_ls_wR_factor_ref 0.076
_reflns_number_gt 203
_reflns_number_total 237
_reflns_threshold_expression I>2\s(I)
_cod_data_source_file br1258.cif
_cod_data_source_block 1
_cod_database_code 2009233

loop_
_symmetry_equiv_pos_as_xyz
'x, y, z'
'-x, -y, z'
'-y, x, z'
'y, -x, z'
'-x, y, -z'
'x, -y, -z'
'y, x, -z'
'-y, -x, -z'
'-x, -y, -z'
'x, y, -z'
'y, -x, -z'
'-y, x, -z'
'x, -y, z'
'-x, y, z'
'-y, -x, z'
'y, x, z'

loop_
_atom_site_label
_atom_site_fract_x
_atom_site_fract_y
_atom_site_fract_z
_atom_site_U_iso_or_equiv
_atom_site_adp_type
_atom_site_calc_flag
_atom_site_refinement_flags
_atom_site_occupancy
_atom_site_disorder_assembly
_atom_site_disorder_group
_atom_site_type_symbol
K 0 0.5 0.5 0.0432(6) Uani d S 1 . . K
Pd 0 0 0 0.0220(3) Uani d S 1 . . Pd
Br 0.23385(8) 0.23385(8) 0 0.0353(18) Uani d SP 0.56(3) . . Br
Cl 0.23385(8) 0.23385(8) 0 0.027(5) Uani d SP 0.44(6) . . Cl

loop_
_atom_site_aniso_label
_atom_site_aniso_U_11
_atom_site_aniso_U_22
_atom_site_aniso_U_33
_atom_site_aniso_U_12
_atom_site_aniso_U_13
_atom_site_aniso_U_23
K 0.0647(16) 0.0347(12) 0.0303(9) 0.000 0.000 0.000
Pd 0.0201(4) 0.0201(4) 0.0258(4) 0.000 0.000 0.000
Br 0.025(2) 0.025(2) 0.056(2) -0.0008(16) 0.000 0.000
Cl 0.033(6) 0.033(6) 0.016(3) -0.003(5) 0.000 0.000

loop_
_atom_type_symbol
_atom_type_description
_atom_type_scat_dispersion_real
_atom_type_scat_dispersion_imag
_atom_type_scat_source
K K 0.1399 0.1562 'International Tables Vol C Tables 4.2.6.8 and 6.1.1.4'
Pd Pd -1.9556 0.6546 'International Tables Vol C Tables 4.2.6.8 and 6.1.1.4'
Br Br 0.1811 1.6452 'International Tables Vol C Tables 4.2.6.8 and 6.1.1.4'
Cl Cl 0.0998 0.0984 'International Tables Vol C Tables 4.2.6.8 and 6.1.1.4'
